data_4116321
loop_
_publ_author_name
'Seiya Kobatake'
'Taro Yamada'
'Kingo Uchida'
'Nobuo Kato'
'Masahiro Irie'

_publ_section_title
;
 Photochromism of 1,2-Bis(2,5-dimethyl-3-thienyl)perfluoro- cyclopentene
 in a Single Crystalline Phase
;
_journal_name_full 'Journal of the American Chemical Society'
_journal_page_first 2380
_journal_page_last 2386
_journal_paper_doi 10.1021/ja983717j
_journal_volume 121
_journal_year 1999
_chemical_formula_sum 'C17 H14 F6 S2'
_chemical_formula_weight 396.40
_chemical_name_systematic
; 
3-(2-(2,5-dimethyl(3-thienyl))-3,3,4,4,5,6-hexafluorocyclopent-1-enyl)-2,5-d
imethylthiophene
;
_space_group_IT_number 2
_symmetry_cell_setting triclinic
_symmetry_space_group_name_Hall '-P 1'
_symmetry_space_group_name_H-M 'P -1'
_atom_sites_solution_hydrogens geom
_atom_sites_solution_primary direct
_atom_sites_solution_secondary difmap
_audit_creation_method SHELXL-97
_cell_angle_alpha 100.588(8)
_cell_angle_beta 112.708(6)
_cell_angle_gamma 113.218(12)
_cell_formula_units_Z 2
_cell_length_a 8.833(2)
_cell_length_b 11.178(2)
_cell_length_c 11.431(2)
_cell_measurement_reflns_used 22492
_cell_measurement_temperature 293(2)
_cell_measurement_theta_max 28.28
_cell_measurement_theta_min 2.10
_cell_volume 878.5(3)
_computing_cell_refinement 'Bruker SMART'
_computing_data_collection 'Bruker SMART'
_computing_data_reduction 'Bruker SHELXTL'
_computing_molecular_graphics ORTEPII
_computing_publication_material 'Bruker SHELXTL'
_computing_structure_refinement 'Bruker SHELXTL'
_computing_structure_solution 'Bruker SHELXTL'
_diffrn_ambient_temperature 293(2)
_diffrn_detector_area_resol_mean '120 \mm'
_diffrn_measured_fraction_theta_full 1.000
_diffrn_measured_fraction_theta_max 1.000
_diffrn_measurement_device_type 'CCD area detector'
_diffrn_measurement_method phi
_diffrn_radiation_monochromator graphite
_diffrn_radiation_source 'sealed tube'
_diffrn_radiation_type MoK\a
_diffrn_radiation_wavelength 0.71073
_diffrn_reflns_av_R_equivalents 0.0351
_diffrn_reflns_av_sigmaI/netI 0.0278
_diffrn_reflns_limit_h_max 11
_diffrn_reflns_limit_h_min -11
_diffrn_reflns_limit_k_max 14
_diffrn_reflns_limit_k_min -14
_diffrn_reflns_limit_l_max 15
_diffrn_reflns_limit_l_min -15
_diffrn_reflns_number 22492
_diffrn_reflns_theta_full 28.28
_diffrn_reflns_theta_max 28.28
_diffrn_reflns_theta_min 2.10
_exptl_absorpt_coefficient_mu 0.359
_exptl_absorpt_correction_T_max 0.928
_exptl_absorpt_correction_T_min 0.588
_exptl_absorpt_correction_type empirical
_exptl_crystal_colour colourless
_exptl_crystal_density_diffrn 1.499
_exptl_crystal_description plate
_exptl_crystal_F_000 404
_exptl_crystal_size_max 0.78
_exptl_crystal_size_mid 0.75
_exptl_crystal_size_min 0.25
_refine_diff_density_max 0.272
_refine_diff_density_min -0.286
_refine_diff_density_rms 0.051
_refine_ls_extinction_coef 0.022(3)
_refine_ls_extinction_expression Fc^*^=kFc[1+0.001xFc^2^\l^3^/sin(2\q)]^-1/4^
_refine_ls_extinction_method SHELXL
_refine_ls_goodness_of_fit_ref 0.969
_refine_ls_hydrogen_treatment mixed
_refine_ls_matrix_type full
_refine_ls_number_parameters 313
_refine_ls_number_reflns 4361
_refine_ls_number_restraints 0
_refine_ls_restrained_S_all 0.969
_refine_ls_R_factor_all 0.0507
_refine_ls_R_factor_gt 0.0346
_refine_ls_shift/su_max 0.013
_refine_ls_shift/su_mean 0.001
_refine_ls_structure_factor_coef Fsqd
_refine_ls_weighting_details 'calc w=1/[\s^2^(Fo^2^)+(0.0658P)^2^+0.0000P] where P=(Fo^2^+2Fc^2^)/3'
_refine_ls_weighting_scheme calc
_refine_ls_wR_factor_gt 0.0969
_refine_ls_wR_factor_ref 0.1044
_reflns_number_gt 3086
_reflns_number_total 4361
_reflns_threshold_expression >2sigma(I)
_cod_data_source_file ja983717j_1.cif
_cod_data_source_block 1a
_cod_database_code 4116321

loop_
_symmetry_equiv_pos_as_xyz
'x, y, z'
'-x, -y, -z'

loop_
_atom_site_label
_atom_site_type_symbol
_atom_site_fract_x
_atom_site_fract_y
_atom_site_fract_z
_atom_site_U_iso_or_equiv
_atom_site_adp_type
_atom_site_occupancy
_atom_site_symmetry_multiplicity
_atom_site_calc_flag
_atom_site_refinement_flags
_atom_site_disorder_assembly
_atom_site_disorder_group
S1 S 0.70160(7) 0.90943(5) 0.56743(5) 0.05676(14) Uani 1 1 d . . .
S2 S 0.72486(6) 0.59066(5) 0.93258(5) 0.05670(14) Uani 1 1 d . A .
F1A F 0.1531(6) 0.8746(6) 0.6023(6) 0.0803(13) Uani 0.497(7) 1 d P A 1
F2A F 0.0060(6) 0.6474(6) 0.5208(5) 0.0789(12) Uani 0.497(7) 1 d P A 1
F3A F 0.1531(9) 0.8975(5) 0.8275(3) 0.0902(15) Uani 0.497(7) 1 d P A 1
F4A F -0.0904(4) 0.6882(7) 0.7016(4) 0.0918(16) Uani 0.497(7) 1 d P A 1
F5A F 0.2763(8) 0.7746(7) 0.9715(5) 0.0853(17) Uani 0.497(7) 1 d P A 1
F6A F 0.0936(6) 0.5696(4) 0.8041(7) 0.0876(14) Uani 0.497(7) 1 d P A 1
F1B F 0.2190(6) 0.9299(4) 0.6948(7) 0.0881(14) Uani 0.503(7) 1 d P A 2
F2B F 0.0298(7) 0.7242(7) 0.5280(5) 0.0860(17) Uani 0.503(7) 1 d P A 2
F3B F 0.0186(8) 0.8108(7) 0.7979(4) 0.0945(17) Uani 0.503(7) 1 d P A 2
F4B F -0.0717(5) 0.6024(5) 0.6723(3) 0.0907(15) Uani 0.503(7) 1 d P A 2
F5B F 0.3379(7) 0.8516(6) 0.9796(5) 0.0790(12) Uani 0.503(7) 1 d P A 2
F6B F 0.1752(7) 0.6245(6) 0.8967(6) 0.0801(13) Uani 0.503(7) 1 d P A 2
C1 C 0.6348(2) 0.88896(16) 0.68844(15) 0.0430(3) Uani 1 1 d . . .
C2 C 0.4399(2) 0.80456(15) 0.62453(14) 0.0389(3) Uani 1 1 d . A .
C3 C 0.3486(2) 0.75839(17) 0.47735(15) 0.0465(3) Uani 1 1 d . . .
H3A H 0.2170 0.7005 0.4189 0.056 Uiso 1 1 calc R . .
C4 C 0.4703(3) 0.80628(17) 0.43131(16) 0.0505(4) Uani 1 1 d . . .
C5 C 0.33229(19) 0.76940(15) 0.69576(14) 0.0393(3) Uani 1 1 d . . .
C6A C 0.1546(18) 0.7653(12) 0.6362(12) 0.0471(18) Uani 0.497(7) 1 d P A 1
C7A C 0.096(2) 0.7670(16) 0.7472(17) 0.054(3) Uani 0.497(7) 1 d P A 1
C8A C 0.2000(12) 0.7085(13) 0.8347(11) 0.0471(18) Uani 0.497(7) 1 d P A 1
C6B C 0.1551(15) 0.7906(12) 0.6640(10) 0.0457(18) Uani 0.503(7) 1 d P A 2
C7B C 0.081(2) 0.7333(15) 0.7521(17) 0.054(2) Uani 0.503(7) 1 d P A 2
C8B C 0.2524(12) 0.7348(12) 0.8646(11) 0.0451(17) Uani 0.503(7) 1 d P A 2
C9 C 0.36735(19) 0.73073(15) 0.80421(14) 0.0390(3) Uani 1 1 d . A .
C10 C 0.5575(2) 0.61096(16) 0.81173(15) 0.0432(3) Uani 1 1 d . A .
C11 C 0.5107(2) 0.69535(15) 0.87556(14) 0.0388(3) Uani 1 1 d . . .
C12 C 0.6128(2) 0.74142(17) 1.02266(15) 0.0468(3) Uani 1 1 d . A .
H12A H 0.5974 0.7993 1.0811 0.056 Uiso 1 1 calc R . .
C13 C 0.7329(2) 0.69376(17) 1.06888(16) 0.0502(4) Uani 1 1 d . . .
C14 C 0.7826(2) 0.9631(2) 0.83849(17) 0.0578(4) Uani 1 1 d . . .
H14A H 0.7283 0.9874 0.8905 0.087 Uiso 1 1 calc R . .
H14B H 0.8887 1.0479 0.8535 0.087 Uiso 1 1 calc R . .
H14C H 0.8259 0.9018 0.8679 0.087 Uiso 1 1 calc R . .
C15 C 0.4243(4) 0.7819(2) 0.28496(19) 0.0728(6) Uani 1 1 d . . .
H15A H 0.2911 0.7128 0.2229 0.109 Uiso 1 1 calc R . .
H15B H 0.5000 0.7481 0.2657 0.109 Uiso 1 1 calc R . .
H15D H 0.4524 0.8694 0.2728 0.109 Uiso 1 1 calc R . .
C16 C 0.4810(3) 0.5370(2) 0.66162(17) 0.0579(4) Uani 1 1 d . . .
H16A H 0.3503 0.5125 0.6098 0.087 Uiso 1 1 calc R A .
H16D H 0.4878 0.4523 0.6464 0.087 Uiso 1 1 calc R . .
H16B H 0.5557 0.5985 0.6321 0.087 Uiso 1 1 calc R . .
C17 C 0.8576(3) 0.7181(2) 1.21498(19) 0.0724(6) Uani 1 1 d . A .
H17D H 0.8596 0.7899 1.2773 0.109 Uiso 1 1 calc R . .
H17A H 0.9852 0.7484 1.2329 0.109 Uiso 1 1 calc R . .
H17B H 0.8078 0.6315 1.2281 0.109 Uiso 1 1 calc R . .

loop_
_atom_site_aniso_label
_atom_site_aniso_U_11
_atom_site_aniso_U_22
_atom_site_aniso_U_33
_atom_site_aniso_U_23
_atom_site_aniso_U_13
_atom_site_aniso_U_12
S1 0.0620(3) 0.0593(3) 0.0606(3) 0.0289(2) 0.0424(2) 0.0279(2)
S2 0.0533(2) 0.0592(3) 0.0610(3) 0.0288(2) 0.0218(2) 0.0366(2)
F1A 0.081(2) 0.113(3) 0.107(3) 0.080(3) 0.059(2) 0.074(3)
F2A 0.0384(12) 0.111(3) 0.0546(16) 0.018(2) 0.0103(10) 0.030(2)
F3A 0.135(4) 0.094(3) 0.091(2) 0.0431(18) 0.072(2) 0.083(3)
F4A 0.0529(16) 0.146(4) 0.101(2) 0.066(3) 0.0497(16) 0.054(2)
F5A 0.095(3) 0.156(5) 0.0528(19) 0.051(3) 0.052(2) 0.085(4)
F6A 0.080(2) 0.078(2) 0.142(4) 0.064(3) 0.079(3) 0.0415(19)
F1B 0.089(2) 0.078(2) 0.146(4) 0.066(3) 0.071(3) 0.063(2)
F2B 0.058(2) 0.159(6) 0.0524(19) 0.052(3) 0.0216(17) 0.067(4)
F3B 0.109(4) 0.153(5) 0.106(3) 0.072(3) 0.077(3) 0.108(4)
F4B 0.0536(16) 0.094(3) 0.092(2) 0.0423(18) 0.0259(14) 0.0181(16)
F5B 0.086(3) 0.112(3) 0.0534(15) 0.017(2) 0.0410(16) 0.065(3)
F6B 0.087(2) 0.113(3) 0.111(3) 0.082(3) 0.078(3) 0.067(3)
C1 0.0465(8) 0.0450(8) 0.0424(7) 0.0196(6) 0.0255(6) 0.0238(7)
C2 0.0428(7) 0.0448(7) 0.0371(7) 0.0213(6) 0.0214(6) 0.0258(6)
C3 0.0529(8) 0.0533(9) 0.0367(7) 0.0215(6) 0.0203(6) 0.0309(7)
C4 0.0732(11) 0.0510(9) 0.0439(8) 0.0256(7) 0.0346(8) 0.0381(8)
C5 0.0363(7) 0.0453(8) 0.0363(7) 0.0167(6) 0.0165(6) 0.0226(6)
C6A 0.063(3) 0.065(4) 0.053(4) 0.036(3) 0.044(3) 0.047(3)
C7A 0.042(3) 0.071(6) 0.069(4) 0.040(4) 0.031(3) 0.036(4)
C8A 0.030(4) 0.068(4) 0.043(4) 0.020(3) 0.021(3) 0.024(4)
C6B 0.041(2) 0.069(4) 0.044(4) 0.021(3) 0.023(3) 0.041(2)
C7B 0.060(4) 0.073(6) 0.066(3) 0.041(4) 0.046(3) 0.045(5)
C8B 0.033(4) 0.066(5) 0.046(4) 0.034(4) 0.020(3) 0.028(4)
C9 0.0390(7) 0.0452(8) 0.0363(7) 0.0166(6) 0.0208(6) 0.0228(6)
C10 0.0416(7) 0.0447(8) 0.0429(7) 0.0198(6) 0.0190(6) 0.0232(6)
C11 0.0393(7) 0.0445(7) 0.0368(7) 0.0210(6) 0.0201(6) 0.0222(6)
C12 0.0482(8) 0.0532(9) 0.0379(7) 0.0221(6) 0.0216(6) 0.0235(7)
C13 0.0436(8) 0.0508(9) 0.0443(8) 0.0253(7) 0.0151(6) 0.0184(7)
C14 0.0432(8) 0.0625(10) 0.0488(9) 0.0178(8) 0.0185(7) 0.0179(8)
C15 0.1128(17) 0.0818(14) 0.0528(10) 0.0388(10) 0.0538(12) 0.0579(13)
C16 0.0680(11) 0.0632(10) 0.0478(9) 0.0174(8) 0.0283(8) 0.0412(9)
C17 0.0624(11) 0.0814(14) 0.0528(10) 0.0386(10) 0.0124(9) 0.0306(10)

loop_
_atom_type_symbol
_atom_type_description
_atom_type_scat_dispersion_real
_atom_type_scat_dispersion_imag
_atom_type_scat_source
C C 0.0033 0.0016 'International Tables Vol C Tables 4.2.6.8 and 6.1.1.4'
H H 0.0000 0.0000 'International Tables Vol C Tables 4.2.6.8 and 6.1.1.4'
F F 0.0171 0.0103 'International Tables Vol C Tables 4.2.6.8 and 6.1.1.4'
S S 0.1246 0.1234 'International Tables Vol C Tables 4.2.6.8 and 6.1.1.4'

loop_
_geom_angle_atom_site_label_1
_geom_angle_atom_site_label_2
_geom_angle_atom_site_label_3
_geom_angle
C1 S1 C4 93.32(8)
C10 S2 C13 93.42(8)
C2 C1 C14 130.02(14)
C2 C1 S1 110.05(11)
C14 C1 S1 119.89(12)
C1 C2 C3 112.33(13)
C1 C2 C5 125.07(13)
C3 C2 C5 122.54(13)
C4 C3 C2 113.97(15)
C3 C4 C15 128.23(17)
C3 C4 S1 110.34(12)
C15 C4 S1 121.42(15)
C9 C5 C6A 114.0(5)
C9 C5 C2 130.45(13)
C6A C5 C2 115.4(4)
C9 C5 C6B 106.9(4)
C6A C5 C6B 13.2(6)
C2 C5 C6B 122.3(4)
F1A C6A F2A 104.4(9)
F1A C6A C5 117.7(9)
F2A C6A C5 116.2(6)
F1A C6A C7A 105.8(8)
F2A C6A C7A 106.2(10)
C5 C6A C7A 105.6(9)
F4A C7A F3A 106.0(12)
F4A C7A C8A 108.6(9)
F3A C7A C8A 108.7(12)
F4A C7A C6A 116.4(13)
F3A C7A C6A 113.4(9)
C8A C7A C6A 103.5(12)
F6A C8A F5A 105.7(10)
F6A C8A C7A 114.8(8)
F5A C8A C7A 114.6(12)
F6A C8A C9 108.2(9)
F5A C8A C9 108.8(5)
C7A C8A C9 104.5(10)
F2B C6B F1B 106.1(9)
F2B C6B C7B 114.8(11)
F1B C6B C7B 114.6(8)
F2B C6B C5 109.0(5)
F1B C6B C5 107.6(7)
C7B C6B C5 104.6(9)
F3B C7B F4B 106.1(12)
F3B C7B C6B 109.4(9)
F4B C7B C6B 108.5(11)
F3B C7B C8B 115.9(12)
F4B C7B C8B 112.8(9)
C6B C7B C8B 104.0(11)
F6B C8B F5B 105.1(9)
F6B C8B C9 117.2(9)
F5B C8B C9 115.8(6)
F6B C8B C7B 105.9(8)
F5B C8B C7B 107.0(10)
C9 C8B C7B 105.0(9)
C5 C9 C8B 114.0(4)
C5 C9 C11 130.71(13)
C8B C9 C11 115.2(4)
C5 C9 C8A 106.6(5)
C8B C9 C8A 13.7(6)
C11 C9 C8A 122.3(5)
C11 C10 C16 129.86(14)
C11 C10 S2 110.09(11)
C16 C10 S2 120.02(12)
C10 C11 C12 112.20(13)
C10 C11 C9 125.03(13)
C12 C11 C9 122.72(13)
C13 C12 C11 114.16(15)
C12 C13 C17 128.39(17)
C12 C13 S2 110.13(12)
C17 C13 S2 121.46(14)

loop_
_geom_bond_atom_site_label_1
_geom_bond_atom_site_label_2
_geom_bond_distance
S1 C1 1.7185(15)
S1 C4 1.7188(19)
S2 C10 1.7171(15)
S2 C13 1.7177(18)
F1A C6A 1.351(12)
F2A C6A 1.364(13)
F3A C7A 1.340(17)
F4A C7A 1.337(16)
F5A C8A 1.347(12)
F6A C8A 1.346(14)
F1B C6B 1.348(12)
F2B C6B 1.339(11)
F3B C7B 1.327(16)
F4B C7B 1.340(17)
F5B C8B 1.352(13)
F6B C8B 1.347(13)
C1 C2 1.373(2)
C1 C14 1.493(2)
C2 C3 1.433(2)
C2 C5 1.463(2)
C3 C4 1.343(2)
C4 C15 1.503(2)
C5 C9 1.3512(19)
C5 C6A 1.427(12)
C5 C6B 1.588(9)
C6A C7A 1.543(19)
C7A C8A 1.508(19)
C8A C9 1.584(11)
C6B C7B 1.507(18)
C7B C8B 1.554(19)
C8B C9 1.441(13)
C9 C11 1.463(2)
C10 C11 1.371(2)
C10 C16 1.493(2)
C11 C12 1.432(2)
C12 C13 1.343(2)
C13 C17 1.501(2)

loop_
_geom_torsion_atom_site_label_1
_geom_torsion_atom_site_label_2
_geom_torsion_atom_site_label_3
_geom_torsion_atom_site_label_4
_geom_torsion
C4 S1 C1 C2 0.20(12)
C4 S1 C1 C14 -177.74(14)
C14 C1 C2 C3 177.55(16)
S1 C1 C2 C3 -0.11(16)
C14 C1 C2 C5 0.4(3)
S1 C1 C2 C5 -177.29(11)
C1 C2 C3 C4 -0.07(19)
C5 C2 C3 C4 177.19(14)
C2 C3 C4 C15 -178.39(16)
C2 C3 C4 S1 0.21(17)
C1 S1 C4 C3 -0.24(13)
C1 S1 C4 C15 178.48(15)
C1 C2 C5 C9 -43.9(2)
C3 C2 C5 C9 139.21(16)
C1 C2 C5 C6A 141.1(5)
C3 C2 C5 C6A -35.8(5)
C1 C2 C5 C6B 128.2(5)
C3 C2 C5 C6B -48.7(5)
C9 C5 C6A F1A 136.7(6)
C2 C5 C6A F1A -47.4(8)
C6B C5 C6A F1A 77(4)
C9 C5 C6A F2A -98.5(8)
C2 C5 C6A F2A 77.4(9)
C6B C5 C6A F2A -158(5)
C9 C5 C6A C7A 19.0(9)
C2 C5 C6A C7A -165.2(7)
C6B C5 C6A C7A -41(4)
F1A C6A C7A F4A 91.5(12)
F2A C6A C7A F4A -19.0(14)
C5 C6A C7A F4A -143.0(10)
F1A C6A C7A F3A -31.9(15)
F2A C6A C7A F3A -142.4(10)
C5 C6A C7A F3A 93.6(12)
F1A C6A C7A C8A -149.5(10)
F2A C6A C7A C8A 100.0(11)
C5 C6A C7A C8A -24.0(12)
F4A C7A C8A F6A 26.4(17)
F3A C7A C8A F6A 141.3(10)
C6A C7A C8A F6A -97.9(12)
F4A C7A C8A F5A -96.3(13)
F3A C7A C8A F5A 18.7(14)
C6A C7A C8A F5A 139.5(10)
F4A C7A C8A C9 144.7(10)
F3A C7A C8A C9 -100.3(11)
C6A C7A C8A C9 20.5(12)
C9 C5 C6B F2B -132.9(7)
C6A C5 C6B F2B -9(3)
C2 C5 C6B F2B 53.4(10)
C9 C5 C6B F1B 112.4(6)
C6A C5 C6B F1B -123(4)
C2 C5 C6B F1B -61.3(7)
C9 C5 C6B C7B -9.8(9)
C6A C5 C6B C7B 115(4)
C2 C5 C6B C7B 176.5(7)
F2B C6B C7B F3B -96.4(13)
F1B C6B C7B F3B 26.8(16)
C5 C6B C7B F3B 144.3(10)
F2B C6B C7B F4B 19.0(14)
F1B C6B C7B F4B 142.1(9)
C5 C6B C7B F4B -100.4(11)
F2B C6B C7B C8B 139.3(10)
F1B C6B C7B C8B -97.6(11)
C5 C6B C7B C8B 19.9(12)
F3B C7B C8B F6B 91.7(12)
F4B C7B C8B F6B -30.8(15)
C6B C7B C8B F6B -148.2(10)
F3B C7B C8B F5B -20.1(14)
F4B C7B C8B F5B -142.6(10)
C6B C7B C8B F5B 100.0(11)
F3B C7B C8B C9 -143.7(10)
F4B C7B C8B C9 93.8(11)
C6B C7B C8B C9 -23.6(12)
C6A C5 C9 C8B -17.9(6)
C2 C5 C9 C8B 167.0(5)
C6B C5 C9 C8B -5.9(6)
C6A C5 C9 C11 167.0(5)
C2 C5 C9 C11 -8.1(3)
C6B C5 C9 C11 178.9(4)
C6A C5 C9 C8A -5.5(7)
C2 C5 C9 C8A 179.4(5)
C6B C5 C9 C8A 6.4(6)
F6B C8B C9 C5 136.0(6)
F5B C8B C9 C5 -99.0(7)
C7B C8B C9 C5 18.9(9)
F6B C8B C9 C11 -48.0(7)
F5B C8B C9 C11 77.0(9)
C7B C8B C9 C11 -165.2(7)
F6B C8B C9 C8A 76(4)
F5B C8B C9 C8A -159(5)
C7B C8B C9 C8A -41(4)
F6A C8A C9 C5 112.4(7)
F5A C8A C9 C5 -133.3(8)
C7A C8A C9 C5 -10.4(10)
F6A C8A C9 C8B -123(4)
F5A C8A C9 C8B -9(3)
C7A C8A C9 C8B 114(4)
F6A C8A C9 C11 -60.9(7)
F5A C8A C9 C11 53.5(11)
C7A C8A C9 C11 176.3(7)
C13 S2 C10 C11 0.24(12)
C13 S2 C10 C16 -177.82(14)
C16 C10 C11 C12 177.62(16)
S2 C10 C11 C12 -0.19(16)
C16 C10 C11 C9 0.3(3)
S2 C10 C11 C9 -177.54(12)
C5 C9 C11 C10 -43.8(2)
C8B C9 C11 C10 141.1(5)
C8A C9 C11 C10 127.7(5)
C5 C9 C11 C12 139.16(16)
C8B C9 C11 C12 -36.0(5)
C8A C9 C11 C12 -49.4(5)
C10 C11 C12 C13 0.01(19)
C9 C11 C12 C13 177.43(14)
C11 C12 C13 C17 -178.41(16)
C11 C12 C13 S2 0.17(17)
C10 S2 C13 C12 -0.23(13)
C10 S2 C13 C17 178.46(15)
